data_1542759
loop_
_publ_author_name
'Garc\'ia-Dom\'inguez, Patricia'
'Fehr, Lorenz'
'Rusconi, Giulia'
'Nevado, Cristina'

_publ_section_title
;
 Palladium-catalyzed incorporation of atmospheric CO2: efficient synthesis
 of functionalized oxazolidinones
;
_journal_issue 6
_journal_name_full 'Chem. Sci.'
_journal_page_first 3914
_journal_paper_doi 10.1039/C6SC00419A
_journal_volume 7
_journal_year 2016
_chemical_formula_moiety 'C10 H9 N O2'
_chemical_formula_sum 'C10 H9 N O2'
_chemical_formula_weight 175.19
_chemical_name_systematic '(E)-5-benzylideneoxazolidin-2-one '
_space_group_crystal_system monoclinic
_space_group_IT_number 14
_space_group_name_Hall '-P 2yn'
_space_group_name_H-M_alt 'P 1 21/n 1'
_symmetry_space_group_name_Hall '-P 2yn'
_symmetry_space_group_name_H-M 'P 1 21/n 1'
_atom_sites_solution_hydrogens mixed
_audit_creation_method SHELXL-2014/7
_audit_update_record
;
2015-11-30 deposited with the CCDC.
2016-03-04 downloaded from the CCDC.
;
_cell_angle_alpha 90
_cell_angle_beta 90.668(3)
_cell_angle_gamma 90
_cell_formula_units_Z 4
_cell_length_a 7.4980(2)
_cell_length_b 5.69208(16)
_cell_length_c 19.4188(5)
_cell_measurement_reflns_used 4412
_cell_measurement_temperature 160(2)
_cell_measurement_theta_max 27.9770
_cell_measurement_theta_min 3.7160
_cell_volume 828.72(4)
_computing_cell_refinement 'CrysAlisPro, Version 1.171.37.35 (Agilent Technologies, 2014)'
_computing_data_collection 'CrysAlisPro, Version 1.171.37.35 (Agilent Technologies, 2014)'
_computing_data_reduction 'CrysAlisPro, Version 1.171.37.35 (Agilent Technologies, 2014)'
_computing_molecular_graphics 'ORTEPII (Johnson, 1976)'
_computing_publication_material 'SHELXL-2014 and PLATON (Spek, 2009)'
_computing_structure_refinement 'SHELXL-2014 (Sheldrick, 2008)'
_computing_structure_solution 'SHELXS-2014 (Sheldrick, 2008)'
_diffrn_ambient_temperature 160(2)
_diffrn_detector 'Atlas CCD camera on \k goniostat'
_diffrn_detector_area_resol_mean 10.3801
_diffrn_measured_fraction_theta_full 0.999
_diffrn_measured_fraction_theta_max 0.915
_diffrn_measurement_device_type 'Oxford Diffraction SuperNova, dual radiation diffractometer'
_diffrn_measurement_method '\w scans'
_diffrn_radiation_monochromator mirror
_diffrn_radiation_source 'SuperNova (Mo) X-ray Source'
_diffrn_radiation_type 'Mo K\a'
_diffrn_radiation_wavelength 0.71073
_diffrn_reflns_av_R_equivalents 0.0216
_diffrn_reflns_av_unetI/netI 0.0173
_diffrn_reflns_Laue_measured_fraction_full 0.999
_diffrn_reflns_Laue_measured_fraction_max 0.915
_diffrn_reflns_limit_h_max 9
_diffrn_reflns_limit_h_min -10
_diffrn_reflns_limit_k_max 6
_diffrn_reflns_limit_k_min -7
_diffrn_reflns_limit_l_max 25
_diffrn_reflns_limit_l_min -24
_diffrn_reflns_number 8396
_diffrn_reflns_point_group_measured_fraction_full 0.999
_diffrn_reflns_point_group_measured_fraction_max 0.915
_diffrn_reflns_theta_full 25.242
_diffrn_reflns_theta_max 28.283
_diffrn_reflns_theta_min 2.901
_exptl_absorpt_coefficient_mu 0.0989
_exptl_absorpt_correction_T_max 1.00000
_exptl_absorpt_correction_T_min 0.74838
_exptl_absorpt_correction_type multi-scan
_exptl_absorpt_process_details
;
Empirical absorption correction using spherical harmonics,
 implemented in SCALE3 ABSPACK scaling algorithm.
CrysAlisPro, Version 1.171.37.35 (Agilent Technologies, 2014)
;
_exptl_crystal_colour colourless
_exptl_crystal_density_diffrn 1.404
_exptl_crystal_description prism
_exptl_crystal_F_000 368
_exptl_crystal_size_max 0.34
_exptl_crystal_size_mid 0.24
_exptl_crystal_size_min 0.13
_refine_diff_density_max 0.228
_refine_diff_density_min -0.193
_refine_diff_density_rms 0.038
_refine_ls_extinction_coef 0.0090(15)
_refine_ls_extinction_expression Fc^*^=kFc[1+0.001xFc^2^\l^3^/sin(2\q)]^-1/4^
_refine_ls_extinction_method 'SHELXL-2014/7 (Sheldrick 2014'
_refine_ls_goodness_of_fit_ref 1.050
_refine_ls_hydrogen_treatment mixed
_refine_ls_matrix_type full
_refine_ls_number_parameters 123
_refine_ls_number_reflns 1878
_refine_ls_number_restraints 0
_refine_ls_restrained_S_all 1.050
_refine_ls_R_factor_all 0.0435
_refine_ls_R_factor_gt 0.0344
_refine_ls_shift/su_max 0.000
_refine_ls_shift/su_mean 0.000
_refine_ls_structure_factor_coef Fsqd
_refine_ls_weighting_details 'w=1/[\s^2^(Fo^2^)+(0.0301P)^2^+0.3124P] where P=(Fo^2^+2Fc^2^)/3'
_refine_ls_weighting_scheme calc
_refine_ls_wR_factor_gt 0.0770
_refine_ls_wR_factor_ref 0.0830
_reflns_Friedel_coverage 0.000
_reflns_number_gt 1587
_reflns_number_total 1878
_reflns_threshold_expression 'I > 2\s(I)'
_cod_data_source_file c6sc00419a2.cif
_cod_data_source_block NV1430
_cod_depositor_comments
;Adding full bibliography for 1542758--1542760.cif.

The following automatic conversions were performed:

'_atom_sites_solution_hydrogens' value 'geom & difmap' was changed to
'mixed'.

Automatic conversion script
Id: cif_fix_values 6452 2018-10-05 10:23:21Z andrius 
;
_cod_original_cell_volume 828.73(4)
_cod_database_code 1542759
_shelx_shelxl_version_number 2014/7
_shelx_space_group_comment
;
The symmetry employed for this shelxl refinement is uniquely defined
by the following loop, which should always be used as a source of
symmetry information in preference to the above space-group names.
They are only intended as comments.
;

loop_
_space_group_symop_operation_xyz
'x, y, z'
'-x+1/2, y+1/2, -z+1/2'
'-x, -y, -z'
'x-1/2, -y-1/2, z-1/2'

loop_
_atom_site_label
_atom_site_type_symbol
_atom_site_fract_x
_atom_site_fract_y
_atom_site_fract_z
_atom_site_U_iso_or_equiv
_atom_site_adp_type
_atom_site_occupancy
_atom_site_site_symmetry_order
_atom_site_calc_flag
_atom_site_refinement_flags_posn
_atom_site_refinement_flags_adp
O1 O 0.61968(11) 0.11941(14) 0.09130(4) 0.0230(2) Uani 1 1 d . .
O2 O 0.61909(12) -0.00793(16) 0.20088(4) 0.0307(2) Uani 1 1 d . .
N1 N 0.70924(14) 0.36743(18) 0.17186(5) 0.0243(2) Uani 1 1 d . .
H1 H 0.7543(19) 0.412(3) 0.2125(8) 0.034(4) Uiso 1 1 d . .
C1 C 0.64883(15) 0.1513(2) 0.16079(6) 0.0224(3) Uani 1 1 d . .
C2 C 0.68031(14) 0.31727(19) 0.05574(6) 0.0192(2) Uani 1 1 d . .
C3 C 0.74198(15) 0.4943(2) 0.10848(5) 0.0214(2) Uani 1 1 d . .
H31 H 0.8700 0.5322 0.1034 0.026 Uiso 1 1 calc R U
H32 H 0.6711 0.6408 0.1058 0.026 Uiso 1 1 calc R U
C4 C 0.67482(14) 0.31544(19) -0.01268(5) 0.0201(2) Uani 1 1 d . .
H4 H 0.6203 0.1819 -0.0334 0.024 Uiso 1 1 calc R U
C5 C 0.74231(14) 0.4937(2) -0.06005(5) 0.0200(2) Uani 1 1 d . .
C6 C 0.73256(15) 0.4464(2) -0.13105(6) 0.0244(3) Uani 1 1 d . .
H6 H 0.6778 0.3053 -0.1466 0.029 Uiso 1 1 calc R U
C7 C 0.80131(16) 0.6019(2) -0.17865(6) 0.0295(3) Uani 1 1 d . .
H7 H 0.7944 0.5656 -0.2264 0.035 Uiso 1 1 calc R U
C8 C 0.88007(16) 0.8099(2) -0.15736(6) 0.0284(3) Uani 1 1 d . .
H8 H 0.9277 0.9161 -0.1901 0.034 Uiso 1 1 calc R U
C9 C 0.88853(15) 0.8612(2) -0.08775(6) 0.0259(3) Uani 1 1 d . .
H9 H 0.9417 1.0040 -0.0727 0.031 Uiso 1 1 calc R U
C10 C 0.82024(15) 0.7062(2) -0.03973(6) 0.0234(3) Uani 1 1 d . .
H10 H 0.8265 0.7451 0.0078 0.028 Uiso 1 1 calc R U

loop_
_atom_site_aniso_label
_atom_site_aniso_U_11
_atom_site_aniso_U_22
_atom_site_aniso_U_33
_atom_site_aniso_U_23
_atom_site_aniso_U_13
_atom_site_aniso_U_12
O1 0.0291(4) 0.0219(4) 0.0180(4) 0.0015(3) -0.0021(3) -0.0021(3)
O2 0.0379(5) 0.0323(5) 0.0218(4) 0.0065(4) -0.0020(4) -0.0025(4)
N1 0.0289(5) 0.0273(5) 0.0168(5) -0.0022(4) -0.0012(4) -0.0017(4)
C1 0.0213(5) 0.0277(6) 0.0182(5) 0.0000(5) -0.0006(4) 0.0027(5)
C2 0.0174(5) 0.0183(5) 0.0220(5) 0.0011(4) 0.0005(4) 0.0025(4)
C3 0.0226(5) 0.0223(6) 0.0191(5) -0.0016(4) -0.0004(4) 0.0008(4)
C4 0.0190(5) 0.0205(5) 0.0207(5) -0.0032(4) -0.0008(4) 0.0010(4)
C5 0.0166(5) 0.0229(6) 0.0205(5) 0.0002(4) 0.0008(4) 0.0052(4)
C6 0.0232(6) 0.0284(6) 0.0216(6) -0.0014(5) -0.0020(4) 0.0015(5)
C7 0.0280(6) 0.0410(7) 0.0195(5) 0.0036(5) -0.0015(5) 0.0023(6)
C8 0.0239(6) 0.0331(7) 0.0282(6) 0.0108(5) 0.0029(5) 0.0040(5)
C9 0.0228(6) 0.0221(6) 0.0329(6) 0.0022(5) 0.0013(5) 0.0017(5)
C10 0.0240(6) 0.0246(6) 0.0215(5) -0.0014(5) 0.0015(4) 0.0027(5)

loop_
_atom_type_symbol
_atom_type_description
_atom_type_scat_dispersion_real
_atom_type_scat_dispersion_imag
_atom_type_scat_source
C C 0.0033 0.0016 'International Tables Vol C Tables 4.2.6.8 and 6.1.1.4'
H H 0.0000 0.0000 'International Tables Vol C Tables 4.2.6.8 and 6.1.1.4'
N N 0.0061 0.0033 'International Tables Vol C Tables 4.2.6.8 and 6.1.1.4'
O O 0.0106 0.0060 'International Tables Vol C Tables 4.2.6.8 and 6.1.1.4'

loop_
_geom_angle_atom_site_label_1
_geom_angle_atom_site_label_2
_geom_angle_atom_site_label_3
_geom_angle
C1 O1 C2 109.20(8)
C1 N1 C3 112.64(9)
C1 N1 H1 122.0(9)
C3 N1 H1 123.0(9)
O2 C1 N1 130.63(11)
O2 C1 O1 120.06(10)
N1 C1 O1 109.31(10)
C4 C2 O1 118.72(10)
C4 C2 C3 133.71(10)
O1 C2 C3 107.57(9)
N1 C3 C2 100.96(9)
N1 C3 H31 111.6
C2 C3 H31 111.6
N1 C3 H32 111.6
C2 C3 H32 111.6
H31 C3 H32 109.4
C2 C4 C5 128.03(10)
C2 C4 H4 116.0
C5 C4 H4 116.0
C10 C5 C6 117.33(10)
C10 C5 C4 124.65(10)
C6 C5 C4 118.00(10)
C7 C6 C5 121.15(11)
C7 C6 H6 119.4
C5 C6 H6 119.4
C6 C7 C8 120.57(11)
C6 C7 H7 119.7
C8 C7 H7 119.7
C9 C8 C7 119.11(11)
C9 C8 H8 120.4
C7 C8 H8 120.4
C8 C9 C10 120.68(11)
C8 C9 H9 119.7
C10 C9 H9 119.7
C9 C10 C5 121.13(11)
C9 C10 H10 119.4
C5 C10 H10 119.4

loop_
_geom_bond_atom_site_label_1
_geom_bond_atom_site_label_2
_geom_bond_distance
O1 C1 1.3764(13)
O1 C2 1.3998(13)
O2 C1 1.2169(14)
N1 C1 1.3278(16)
N1 C3 1.4504(14)
N1 H1 0.892(15)
C2 C4 1.3287(15)
C2 C3 1.5058(15)
C3 H31 0.9900
C3 H32 0.9900
C4 C5 1.4638(15)
C4 H4 0.9500
C5 C10 1.3985(16)
C5 C6 1.4057(15)
C6 C7 1.3838(16)
C6 H6 0.9500
C7 C8 1.3843(18)
C7 H7 0.9500
C8 C9 1.3836(17)
C8 H8 0.9500
C9 C10 1.3859(16)
C9 H9 0.9500
C10 H10 0.9500

loop_
_geom_hbond_atom_site_label_D
_geom_hbond_atom_site_label_H
_geom_hbond_atom_site_label_A
_geom_hbond_distance_DH
_geom_hbond_distance_HA
_geom_hbond_distance_DA
_geom_hbond_angle_DHA
_geom_hbond_site_symmetry_A
_geom_hbond_publ_flag
N1 H1 O2 0.892(15) 1.975(15) 2.8624(13) 173.2(13) 2_655 yes

loop_
_geom_torsion_atom_site_label_1
_geom_torsion_atom_site_label_2
_geom_torsion_atom_site_label_3
_geom_torsion_atom_site_label_4
_geom_torsion
C3 N1 C1 O2 174.37(12)
C3 N1 C1 O1 -5.48(13)
C2 O1 C1 O2 -174.06(10)
C2 O1 C1 N1 5.81(12)
C1 O1 C2 C4 175.73(10)
C1 O1 C2 C3 -3.90(11)
C1 N1 C3 C2 2.86(12)
C4 C2 C3 N1 -178.83(12)
O1 C2 C3 N1 0.72(11)
O1 C2 C4 C5 -175.19(10)
C3 C2 C4 C5 4.3(2)
C2 C4 C5 C10 -2.62(18)
C2 C4 C5 C6 175.71(11)
C10 C5 C6 C7 1.50(17)
C4 C5 C6 C7 -176.96(10)
C5 C6 C7 C8 -0.68(18)
C6 C7 C8 C9 -0.29(18)
C7 C8 C9 C10 0.39(18)
C8 C9 C10 C5 0.49(17)
C6 C5 C10 C9 -1.40(16)
C4 C5 C10 C9 176.94(10)
